data_4339588
loop_
_publ_author_name
'Liddle, Brendan J.'
'Lindeman, Sergey V.'
'Reger, Daniel L.'
'Gardinier, James R.'

_publ_section_title
;
 A thallium mediated route to sigma-arylalkynyl complexes of
 bipyridyltricarbonylrhenium(I).
;
_journal_issue 21
_journal_name_full 'Inorganic chemistry'
_journal_page_first 8484
_journal_page_last 8486
_journal_paper_doi 10.1021/ic701406y
_journal_volume 46
_journal_year 2007
_chemical_formula_sum 'C15 H12 F2 N2 O5 P Re'
_chemical_formula_weight 555.44
_chemical_name_systematic
; 
 ? 
;
_space_group_IT_number 14
_symmetry_cell_setting monoclinic
_symmetry_space_group_name_Hall '-P 2yn'
_symmetry_space_group_name_H-M 'P 1 21/n 1'
_atom_sites_solution_hydrogens difmap
_atom_sites_solution_primary direct
_atom_sites_solution_secondary difmap
_audit_creation_method SHELXL-97
_cell_angle_alpha 90.00
_cell_angle_beta 104.3370(10)
_cell_angle_gamma 90.00
_cell_formula_units_Z 4
_cell_length_a 13.2407(2)
_cell_length_b 8.89470(10)
_cell_length_c 14.9325(2)
_cell_measurement_reflns_used 6742
_cell_measurement_temperature 100(2)
_cell_measurement_theta_max 66
_cell_measurement_theta_min 4
_cell_volume 1703.86(4)
_computing_cell_refinement 'SAINT v7.23A (Bruker, 2005)'
_computing_data_collection 'APEX2 v2.0-2 (Bruker, 2005)'
_computing_data_reduction 'SADABS-2004/1 (Bruker, 2005)'
_computing_molecular_graphics 'XP v5.1 (Bruker, 1998)'
_computing_publication_material 'XCIF v6.12 (Bruker, 2001)'
_computing_structure_refinement 'SHELXL-97 v.97-2 (Sheldrick, 1993-1997)'
_computing_structure_solution 'XS/SHELXTL v6.12 (Bruker, 2001)'
_diffrn_ambient_temperature 100(2)
_diffrn_measured_fraction_theta_full 0.960
_diffrn_measured_fraction_theta_max 0.960
_diffrn_measurement_device_type 'Bruker APEX2 CCD detector'
_diffrn_measurement_method '\w scans'
_diffrn_radiation_monochromator graphite
_diffrn_radiation_source 'fine-focus sealed tube'
_diffrn_radiation_type CuK\a
_diffrn_radiation_wavelength 1.54178
_diffrn_reflns_av_R_equivalents 0.0234
_diffrn_reflns_av_sigmaI/netI 0.0170
_diffrn_reflns_limit_h_max 14
_diffrn_reflns_limit_h_min -15
_diffrn_reflns_limit_k_max 10
_diffrn_reflns_limit_k_min 0
_diffrn_reflns_limit_l_max 17
_diffrn_reflns_limit_l_min 0
_diffrn_reflns_number 14090
_diffrn_reflns_theta_full 67.11
_diffrn_reflns_theta_max 67.11
_diffrn_reflns_theta_min 4.00
_exptl_absorpt_coefficient_mu 15.330
_exptl_absorpt_correction_T_max 0.4133
_exptl_absorpt_correction_T_min 0.3094
_exptl_absorpt_correction_type multi-scan
_exptl_crystal_colour yellow
_exptl_crystal_density_diffrn 2.165
_exptl_crystal_density_method 'not measured'
_exptl_crystal_description block
_exptl_crystal_F_000 1056
_exptl_crystal_size_max 0.10
_exptl_crystal_size_mid 0.09
_exptl_crystal_size_min 0.07
_refine_diff_density_max 1.144
_refine_diff_density_min -0.477
_refine_diff_density_rms 0.101
_refine_ls_extinction_method none
_refine_ls_goodness_of_fit_ref 1.045
_refine_ls_hydrogen_treatment refall
_refine_ls_matrix_type full
_refine_ls_number_parameters 283
_refine_ls_number_reflns 2930
_refine_ls_number_restraints 0
_refine_ls_restrained_S_all 1.045
_refine_ls_R_factor_all 0.0274
_refine_ls_R_factor_gt 0.0237
_refine_ls_shift/su_max 0.002
_refine_ls_shift/su_mean 0.000
_refine_ls_structure_factor_coef Fsqd
_refine_ls_weighting_details 'calc w=1/[\s^2^(Fo^2^)+(0.0314P)^2^+3.4055P] where P=(Fo^2^+2Fc^2^)/3'
_refine_ls_weighting_scheme calc
_refine_ls_wR_factor_gt 0.0553
_refine_ls_wR_factor_ref 0.0567
_reflns_number_gt 2672
_reflns_number_total 2930
_reflns_threshold_expression >2sigma(I)
_cod_data_source_file ic701406y-file001.cif
_cod_data_source_block 66Me2bpyRePO2F2
_cod_original_sg_symbol_H-M 'P 21/n'
_cod_database_code 4339588

loop_
_symmetry_equiv_pos_as_xyz
'x, y, z'
'-x+1/2, y+1/2, -z+1/2'
'-x, -y, -z'
'x-1/2, -y-1/2, z-1/2'

loop_
_atom_site_label
_atom_site_type_symbol
_atom_site_fract_x
_atom_site_fract_y
_atom_site_fract_z
_atom_site_U_iso_or_equiv
_atom_site_adp_type
_atom_site_occupancy
_atom_site_symmetry_multiplicity
_atom_site_calc_flag
Re1 Re 0.802572(13) 0.263771(18) 1.091267(12) 0.02211(8) Uani 1 1 d
P1 P 0.64492(9) 0.08454(13) 0.91173(8) 0.0315(3) Uani 1 1 d
F1 F 0.5714(3) 0.2207(5) 0.8954(3) 0.0970(17) Uani 1 1 d
F2 F 0.5973(3) -0.0011(5) 0.9798(2) 0.0873(14) Uani 1 1 d
O1 O 0.5971(3) 0.2371(3) 1.1504(3) 0.0384(8) Uani 1 1 d
O2 O 0.8557(3) -0.0230(4) 1.2070(2) 0.0458(9) Uani 1 1 d
O3 O 0.8887(3) 0.4401(4) 1.2694(2) 0.0442(8) Uani 1 1 d
O4 O 0.7472(2) 0.1408(3) 0.96264(19) 0.0271(6) Uani 1 1 d
O5 O 0.6359(2) -0.0031(4) 0.8285(2) 0.0396(8) Uani 1 1 d
N1 N 0.9337(3) 0.2837(4) 1.0252(2) 0.0216(7) Uani 1 1 d
N2 N 0.7618(3) 0.4558(4) 0.9973(2) 0.0244(7) Uani 1 1 d
C1 C 0.6738(4) 0.2485(4) 1.1283(3) 0.0286(9) Uani 1 1 d
C2 C 0.8381(4) 0.0826(5) 1.1624(3) 0.0317(10) Uani 1 1 d
C3 C 0.8582(3) 0.3751(5) 1.2021(3) 0.0330(10) Uani 1 1 d
C11 C 0.9062(3) 0.3577(4) 0.9429(3) 0.0232(8) Uani 1 1 d
C12 C 0.9688(3) 0.3570(5) 0.8808(3) 0.0252(9) Uani 1 1 d
C13 C 1.0612(4) 0.2786(5) 0.9030(3) 0.0292(9) Uani 1 1 d
C14 C 1.0905(3) 0.2066(5) 0.9869(3) 0.0309(10) Uani 1 1 d
C15 C 1.0272(3) 0.2112(4) 1.0484(3) 0.0262(9) Uani 1 1 d
C16 C 1.0615(4) 0.1383(6) 1.1409(4) 0.0354(11) Uani 1 1 d
C21 C 0.8091(3) 0.4484(4) 0.9262(3) 0.0245(9) Uani 1 1 d
C22 C 0.7731(4) 0.5296(5) 0.8455(3) 0.0311(10) Uani 1 1 d
C23 C 0.6896(4) 0.6250(5) 0.8390(3) 0.0384(11) Uani 1 1 d
C24 C 0.6478(4) 0.6427(5) 0.9129(4) 0.0370(11) Uani 1 1 d
C25 C 0.6848(3) 0.5574(5) 0.9926(3) 0.0311(10) Uani 1 1 d
C26 C 0.6418(4) 0.5814(6) 1.0749(4) 0.0387(11) Uani 1 1 d
H12 H 0.947(4) 0.409(6) 0.823(3) 0.040(14) Uiso 1 1 d
H13 H 1.107(4) 0.277(4) 0.864(3) 0.020(11) Uiso 1 1 d
H14 H 1.147(4) 0.155(6) 1.003(3) 0.039(14) Uiso 1 1 d
H16A H 1.133(5) 0.113(6) 1.154(3) 0.044(14) Uiso 1 1 d
H16B H 1.045(5) 0.187(7) 1.179(4) 0.051(18) Uiso 1 1 d
H16C H 1.027(4) 0.040(6) 1.148(3) 0.047(15) Uiso 1 1 d
H22 H 0.806(3) 0.519(4) 0.804(3) 0.011(10) Uiso 1 1 d
H23 H 0.669(4) 0.680(6) 0.783(4) 0.047(15) Uiso 1 1 d
H24 H 0.596(4) 0.712(5) 0.911(3) 0.030(12) Uiso 1 1 d
H26A H 0.695(4) 0.570(6) 1.135(4) 0.052(16) Uiso 1 1 d
H26B H 0.591(4) 0.515(6) 1.078(4) 0.046(15) Uiso 1 1 d
H26C H 0.614(5) 0.673(8) 1.072(4) 0.061(17) Uiso 1 1 d

loop_
_atom_site_aniso_label
_atom_site_aniso_U_11
_atom_site_aniso_U_22
_atom_site_aniso_U_33
_atom_site_aniso_U_23
_atom_site_aniso_U_13
_atom_site_aniso_U_12
Re1 0.02221(11) 0.02236(11) 0.02137(11) -0.00072(7) 0.00464(7) 0.00108(7)
P1 0.0236(6) 0.0381(6) 0.0321(6) -0.0135(5) 0.0056(5) -0.0026(5)
F1 0.052(2) 0.089(3) 0.120(3) -0.064(3) -0.038(2) 0.036(2)
F2 0.097(3) 0.116(3) 0.071(2) -0.053(2) 0.062(2) -0.076(3)
O1 0.0345(19) 0.0361(18) 0.050(2) -0.0046(14) 0.0219(16) -0.0027(13)
O2 0.069(2) 0.0351(18) 0.0423(19) 0.0151(16) 0.0311(18) 0.0186(17)
O3 0.042(2) 0.055(2) 0.0311(18) -0.0194(16) -0.0002(15) -0.0001(16)
O4 0.0270(15) 0.0272(15) 0.0286(15) 0.0008(12) 0.0098(12) 0.0012(12)
O5 0.0371(18) 0.0485(19) 0.0326(17) -0.0152(15) 0.0076(14) -0.0046(15)
N1 0.0186(17) 0.0228(16) 0.0220(16) -0.0022(13) 0.0026(13) -0.0012(13)
N2 0.0204(17) 0.0226(17) 0.0272(18) 0.0025(14) 0.0001(14) -0.0007(13)
C1 0.030(2) 0.027(2) 0.030(2) -0.0036(17) 0.0096(19) 0.0005(17)
C2 0.037(3) 0.035(2) 0.025(2) -0.0002(19) 0.0127(19) 0.0057(19)
C3 0.029(2) 0.032(2) 0.037(3) 0.001(2) 0.006(2) 0.0060(18)
C11 0.021(2) 0.0208(19) 0.025(2) -0.0035(16) -0.0003(16) -0.0036(15)
C12 0.028(2) 0.025(2) 0.020(2) -0.0037(17) 0.0033(17) -0.0054(17)
C13 0.029(2) 0.028(2) 0.032(2) -0.0075(18) 0.0107(19) -0.0037(18)
C14 0.018(2) 0.030(2) 0.043(3) -0.005(2) 0.0049(19) 0.0043(18)
C15 0.022(2) 0.0222(19) 0.031(2) -0.0013(17) -0.0015(17) 0.0002(16)
C16 0.023(3) 0.041(3) 0.037(3) 0.004(2) -0.002(2) 0.003(2)
C21 0.021(2) 0.023(2) 0.026(2) -0.0005(16) -0.0004(17) -0.0024(16)
C22 0.028(2) 0.035(2) 0.027(2) 0.0011(19) 0.000(2) -0.0011(19)
C23 0.036(3) 0.034(3) 0.038(3) 0.009(2) -0.005(2) 0.002(2)
C24 0.024(2) 0.033(2) 0.049(3) 0.007(2) 0.000(2) 0.0064(19)
C25 0.021(2) 0.027(2) 0.043(3) 0.0000(19) 0.0037(19) 0.0007(17)
C26 0.034(3) 0.034(3) 0.052(3) 0.004(2) 0.018(2) 0.010(2)

loop_
_atom_type_symbol
_atom_type_description
_atom_type_scat_dispersion_real
_atom_type_scat_dispersion_imag
_atom_type_scat_source
C C 0.0181 0.0091 'International Tables Vol C Tables 4.2.6.8 and 6.1.1.4'
H H 0.0000 0.0000 'International Tables Vol C Tables 4.2.6.8 and 6.1.1.4'
N N 0.0311 0.0180 'International Tables Vol C Tables 4.2.6.8 and 6.1.1.4'
O O 0.0492 0.0322 'International Tables Vol C Tables 4.2.6.8 and 6.1.1.4'
F F 0.0727 0.0534 'International Tables Vol C Tables 4.2.6.8 and 6.1.1.4'
P P 0.2955 0.4335 'International Tables Vol C Tables 4.2.6.8 and 6.1.1.4'
Re Re -5.2083 5.8923 'International Tables Vol C Tables 4.2.6.8 and 6.1.1.4'

loop_
_geom_angle_atom_site_label_1
_geom_angle_atom_site_label_2
_geom_angle_atom_site_label_3
_geom_angle
C3 Re1 C1 88.06(19)
C3 Re1 C2 88.08(18)
C1 Re1 C2 83.99(18)
C3 Re1 O4 176.75(15)
C1 Re1 O4 95.13(15)
C2 Re1 O4 92.85(15)
C3 Re1 N2 97.54(16)
C1 Re1 N2 98.28(15)
C2 Re1 N2 173.98(15)
O4 Re1 N2 81.42(11)
C3 Re1 N1 99.70(16)
C1 Re1 N1 170.46(16)
C2 Re1 N1 101.68(16)
O4 Re1 N1 77.06(11)
N2 Re1 N1 75.35(12)
O5 P1 O4 119.88(18)
O5 P1 F2 110.1(2)
O4 P1 F2 107.83(19)
O5 P1 F1 112.0(2)
O4 P1 F1 106.29(19)
F2 P1 F1 98.6(3)
P1 O4 Re1 134.10(17)
C11 N1 C15 118.8(3)
C11 N1 Re1 112.2(3)
C15 N1 Re1 127.9(3)
C25 N2 C21 118.6(3)
C25 N2 Re1 128.1(3)
C21 N2 Re1 112.0(3)
O1 C1 Re1 179.0(3)
O2 C2 Re1 176.6(4)
O3 C3 Re1 177.8(4)
N1 C11 C12 122.0(4)
N1 C11 C21 116.2(3)
C12 C11 C21 121.7(4)
C13 C12 C11 119.0(4)
C13 C12 H12 121(3)
C11 C12 H12 120(3)
C14 C13 C12 119.2(4)
C14 C13 H13 119(3)
C12 C13 H13 122(3)
C13 C14 C15 120.6(4)
C13 C14 H14 122(3)
C15 C14 H14 117(3)
N1 C15 C14 120.4(4)
N1 C15 C16 119.4(4)
C14 C15 C16 120.3(4)
C15 C16 H16A 111(3)
C15 C16 H16B 110(4)
H16A C16 H16B 115(5)
C15 C16 H16C 116(3)
H16A C16 H16C 103(4)
H16B C16 H16C 101(5)
N2 C21 C22 121.9(4)
N2 C21 C11 116.2(3)
C22 C21 C11 121.8(4)
C23 C22 C21 118.7(4)
C23 C22 H22 125(3)
C21 C22 H22 117(3)
C24 C23 C22 119.7(4)
C24 C23 H23 125(3)
C22 C23 H23 115(3)
C23 C24 C25 120.1(4)
C23 C24 H24 120(3)
C25 C24 H24 120(3)
N2 C25 C24 120.6(4)
N2 C25 C26 119.3(4)
C24 C25 C26 120.0(4)
C25 C26 H26A 113(3)
C25 C26 H26B 113(3)
H26A C26 H26B 105(4)
C25 C26 H26C 109(4)
H26A C26 H26C 109(5)
H26B C26 H26C 107(5)

loop_
_geom_bond_atom_site_label_1
_geom_bond_atom_site_label_2
_geom_bond_distance
Re1 C3 1.913(5)
Re1 C1 1.923(5)
Re1 C2 1.924(5)
Re1 O4 2.174(3)
Re1 N2 2.191(3)
Re1 N1 2.206(3)
P1 O5 1.447(3)
P1 O4 1.467(3)
P1 F2 1.526(3)
P1 F1 1.535(3)
O1 C1 1.147(6)
O2 C2 1.141(5)
O3 C3 1.143(5)
N1 C11 1.361(5)
N1 C15 1.363(5)
N2 C25 1.351(5)
N2 C21 1.360(5)
C11 C12 1.389(6)
C11 C21 1.486(5)
C12 C13 1.376(6)
C12 H12 0.96(5)
C13 C14 1.375(7)
C13 H13 0.94(5)
C14 C15 1.387(6)
C14 H14 0.86(5)
C15 C16 1.492(6)
C16 H16A 0.94(6)
C16 H16B 0.79(6)
C16 H16C 1.01(6)
C21 C22 1.384(6)
C22 C23 1.377(7)
C22 H22 0.85(4)
C23 C24 1.360(7)
C23 H23 0.95(5)
C24 C25 1.395(6)
C24 H24 0.91(5)
C25 C26 1.492(7)
C26 H26A 1.01(6)
C26 H26B 0.91(6)
C26 H26C 0.89(7)

loop_
_geom_torsion_atom_site_label_1
_geom_torsion_atom_site_label_2
_geom_torsion_atom_site_label_3
_geom_torsion_atom_site_label_4
_geom_torsion
O5 P1 O4 Re1 -176.3(2)
F2 P1 O4 Re1 -49.4(3)
F1 P1 O4 Re1 55.6(3)
C3 Re1 O4 P1 -161(2)
C1 Re1 O4 P1 8.5(3)
C2 Re1 O4 P1 92.7(3)
N2 Re1 O4 P1 -89.1(2)
N1 Re1 O4 P1 -165.9(3)
C3 Re1 N1 C11 -117.9(3)
C1 Re1 N1 C11 26.3(10)
C2 Re1 N1 C11 152.1(3)
O4 Re1 N1 C11 61.8(2)
N2 Re1 N1 C11 -22.5(2)
C3 Re1 N1 C15 74.4(3)
C1 Re1 N1 C15 -141.4(8)
C2 Re1 N1 C15 -15.6(4)
O4 Re1 N1 C15 -105.9(3)
N2 Re1 N1 C15 169.7(3)
C3 Re1 N2 C25 -70.7(4)
C1 Re1 N2 C25 18.5(4)
C2 Re1 N2 C25 130.2(15)
O4 Re1 N2 C25 112.5(3)
N1 Re1 N2 C25 -168.8(4)
C3 Re1 N2 C21 122.8(3)
C1 Re1 N2 C21 -148.1(3)
C2 Re1 N2 C21 -36.3(16)
O4 Re1 N2 C21 -54.1(3)
N1 Re1 N2 C21 24.7(2)
C3 Re1 C1 O1 -120(22)
C2 Re1 C1 O1 -32(22)
O4 Re1 C1 O1 61(22)
N2 Re1 C1 O1 143(22)
N1 Re1 C1 O1 95(22)
C3 Re1 C2 O2 66(7)
C1 Re1 C2 O2 -23(7)
O4 Re1 C2 O2 -118(7)
N2 Re1 C2 O2 -135(7)
N1 Re1 C2 O2 165(7)
C1 Re1 C3 O3 15(10)
C2 Re1 C3 O3 -70(10)
O4 Re1 C3 O3 -176(9)
N2 Re1 C3 O3 113(10)
N1 Re1 C3 O3 -171(10)
C15 N1 C11 C12 2.2(5)
Re1 N1 C11 C12 -166.7(3)
C15 N1 C11 C21 -173.4(3)
Re1 N1 C11 C21 17.6(4)
N1 C11 C12 C13 0.4(6)
C21 C11 C12 C13 175.8(4)
C11 C12 C13 C14 -1.8(6)
C12 C13 C14 C15 0.7(6)
C11 N1 C15 C14 -3.3(6)
Re1 N1 C15 C14 163.7(3)
C11 N1 C15 C16 176.0(4)
Re1 N1 C15 C16 -17.0(5)
C13 C14 C15 N1 1.9(6)
C13 C14 C15 C16 -177.4(4)
C25 N2 C21 C22 -7.2(6)
Re1 N2 C21 C22 160.7(3)
C25 N2 C21 C11 168.2(3)
Re1 N2 C21 C11 -23.8(4)
N1 C11 C21 N2 4.1(5)
C12 C11 C21 N2 -171.5(4)
N1 C11 C21 C22 179.6(4)
C12 C11 C21 C22 3.9(6)
N2 C21 C22 C23 2.7(6)
C11 C21 C22 C23 -172.5(4)
C21 C22 C23 C24 3.1(7)
C22 C23 C24 C25 -4.3(7)
C21 N2 C25 C24 6.0(6)
Re1 N2 C25 C24 -159.8(3)
C21 N2 C25 C26 -171.9(4)
Re1 N2 C25 C26 22.3(6)
C23 C24 C25 N2 -0.3(7)
C23 C24 C25 C26 177.6(5)
